data_4080897
loop_
_publ_author_name
'L\"uning, Anna'
'Schur, Julia'
'Hamel, Laura'
'Ott, Ingo'
'Klein, Axel'

_publ_section_title
;
 Strong Cytotoxicity of Organometallic Platinum Complexes with Alkynyl
 Ligands
;
_journal_issue 13
_journal_name_full Organometallics
_journal_page_first 3662
_journal_paper_doi 10.1021/om400293u
_journal_volume 32
_journal_year 2013
_chemical_formula_sum 'C24 H20 F2 Pt'
_chemical_formula_weight 541.49
_chemical_name_common '[(COD)Pt(CC(4F)Ph)2]'
_chemical_name_systematic Bis((4-fluorophenyl)ethynyl)(1,5-cyclooctadien)platinum(II)
_space_group_IT_number 13
_symmetry_cell_setting monoclinic
_symmetry_space_group_name_Hall '-P 2yc'
_symmetry_space_group_name_H-M 'P 1 2/c 1'
_atom_sites_solution_hydrogens geom
_atom_sites_solution_primary direct
_atom_sites_solution_secondary difmap
_audit_creation_method SHELXL-97
_cell_angle_alpha 90.00
_cell_angle_beta 95.684(19)
_cell_angle_gamma 90.00
_cell_formula_units_Z 2
_cell_length_a 10.0746(17)
_cell_length_b 7.8999(17)
_cell_length_c 11.7544(17)
_cell_measurement_temperature 293(2)
_cell_volume 930.9(3)
_computing_cell_refinement 'X-AREA (STOE & Cie 2001)'
_computing_data_collection 'X-AREA (STOE & Cie 2001)'
_computing_data_reduction 'X-RED (STOE & Cie 2001)'
_computing_molecular_graphics 'Ortep-3 for Windows (Farrugia, 1997)'
_computing_publication_material 'WinGX publication routines (Farrugia, 1999)'
_computing_structure_refinement 'SHELXL-97 (Sheldrick, 1997)'
_computing_structure_solution 'SIR92 (Giacovazzo et al, 1993)'
_diffrn_ambient_temperature 293(2)
_diffrn_measured_fraction_theta_full 0.928
_diffrn_measured_fraction_theta_max 0.928
_diffrn_measurement_device_type 'STOE IPDS II'
_diffrn_measurement_method 'w scans'
_diffrn_radiation_monochromator graphite
_diffrn_radiation_source 'fine-focus sealed tube'
_diffrn_radiation_type MoK\a
_diffrn_radiation_wavelength 0.71073
_diffrn_reflns_av_R_equivalents 0.0878
_diffrn_reflns_av_sigmaI/netI 0.1082
_diffrn_reflns_limit_h_max 13
_diffrn_reflns_limit_h_min -13
_diffrn_reflns_limit_k_max 9
_diffrn_reflns_limit_k_min -9
_diffrn_reflns_limit_l_max 15
_diffrn_reflns_limit_l_min -15
_diffrn_reflns_number 8579
_diffrn_reflns_theta_full 28.11
_diffrn_reflns_theta_max 28.11
_diffrn_reflns_theta_min 3.11
_exptl_absorpt_coefficient_mu 7.561
_exptl_absorpt_correction_type psi-scan
_exptl_crystal_colour colourless
_exptl_crystal_density_diffrn 1.932
_exptl_crystal_density_method 'not measured'
_exptl_crystal_description cuboid
_exptl_crystal_F_000 520
_exptl_crystal_size_max 0.2
_exptl_crystal_size_mid 0.1
_exptl_crystal_size_min 0.1
_refine_diff_density_max 1.885
_refine_diff_density_min -2.201
_refine_diff_density_rms 0.201
_refine_ls_extinction_coef 0.0009(3)
_refine_ls_extinction_expression Fc^*^=kFc[1+0.001xFc^2^\l^3^/sin(2\q)]^-1/4^
_refine_ls_extinction_method SHELXL
_refine_ls_goodness_of_fit_ref 0.863
_refine_ls_hydrogen_treatment mixed
_refine_ls_matrix_type full
_refine_ls_number_parameters 124
_refine_ls_number_reflns 2108
_refine_ls_number_restraints 0
_refine_ls_restrained_S_all 0.863
_refine_ls_R_factor_all 0.0654
_refine_ls_R_factor_gt 0.0339
_refine_ls_shift/su_max 0.001
_refine_ls_shift/su_mean 0.000
_refine_ls_structure_factor_coef Fsqd
_refine_ls_weighting_details 'calc w=1/[\s^2^(Fo^2^)+(0.0139P)^2^+0.0000P] where P=(Fo^2^+2Fc^2^)/3'
_refine_ls_weighting_scheme calc
_refine_ls_wR_factor_gt 0.0541
_refine_ls_wR_factor_ref 0.0594
_reflns_number_gt 1497
_reflns_number_total 2108
_reflns_threshold_expression >2sigma(I)
_cod_data_source_file om400293u_si_002.cif
_cod_data_source_block X4
_cod_original_sg_symbol_H-M P2/c
_cod_database_code 4080897

loop_
_symmetry_equiv_pos_as_xyz
'x, y, z'
'-x, y, -z+1/2'
'-x, -y, -z'
'x, -y, z-1/2'

loop_
_atom_site_label
_atom_site_type_symbol
_atom_site_fract_x
_atom_site_fract_y
_atom_site_fract_z
_atom_site_U_iso_or_equiv
_atom_site_adp_type
_atom_site_occupancy
_atom_site_symmetry_multiplicity
_atom_site_calc_flag
_atom_site_refinement_flags
Pt1 Pt 0.0000 0.13114(6) 0.2500 0.02337(13) Uani 1 2 d S
F1 F 0.5245(5) 0.8817(8) 0.6059(3) 0.0740(14) Uani 1 1 d .
C9 C 0.4659(8) 0.7147(10) 0.4430(6) 0.0436(19) Uani 1 1 d .
H9 H 0.5393 0.7562 0.4097 0.052 Uiso 1 1 calc R
C4 C -0.0231(7) -0.2147(9) 0.3748(5) 0.0320(16) Uani 1 1 d .
H4A H -0.0281 -0.2453 0.4542 0.038 Uiso 1 1 calc R
H4B H 0.0058 -0.3141 0.3355 0.038 Uiso 1 1 calc R
C10 C 0.4392(8) 0.7686(9) 0.5481(6) 0.0419(18) Uani 1 1 d .
C5 C 0.1127(7) 0.3105(8) 0.3281(5) 0.0276(16) Uani 1 1 d .
C3 C -0.1634(6) -0.1640(9) 0.3215(5) 0.0337(17) Uani 1 1 d .
H3A H -0.2150 -0.2661 0.3043 0.040 Uiso 1 1 calc R
H3B H -0.2072 -0.1003 0.3776 0.040 Uiso 1 1 calc R
C8 C 0.3825(7) 0.5978(9) 0.3868(5) 0.0343(18) Uani 1 1 d .
H8 H 0.4002 0.5591 0.3151 0.041 Uiso 1 1 calc R
C7 C 0.2713(7) 0.5364(8) 0.4361(5) 0.0300(15) Uani 1 1 d .
C2 C -0.1648(7) -0.0601(8) 0.2142(5) 0.0288(15) Uani 1 1 d .
H2 H -0.2294 0.0240 0.2033 0.035 Uiso 1 1 calc R
C11 C 0.3332(8) 0.7127(9) 0.6015(5) 0.0410(18) Uani 1 1 d .
H11 H 0.3186 0.7510 0.6740 0.049 Uiso 1 1 calc R
C6 C 0.1841(7) 0.4123(9) 0.3769(5) 0.0314(18) Uani 1 1 d .
C12 C 0.2485(7) 0.5976(9) 0.5439(5) 0.0337(18) Uani 1 1 d .
H12 H 0.1743 0.5596 0.5777 0.040 Uiso 1 1 calc R
C1 C -0.0792(6) -0.0779(8) 0.1307(5) 0.0263(16) Uani 1 1 d .
H1 H -0.0854 0.0022 0.0724 0.032 Uiso 1 1 calc R

loop_
_atom_site_aniso_label
_atom_site_aniso_U_11
_atom_site_aniso_U_22
_atom_site_aniso_U_33
_atom_site_aniso_U_23
_atom_site_aniso_U_13
_atom_site_aniso_U_12
Pt1 0.0238(2) 0.0211(2) 0.02492(18) 0.000 0.00094(12) 0.000
F1 0.073(3) 0.055(4) 0.087(3) -0.013(3) -0.025(2) -0.027(4)
C9 0.028(4) 0.041(5) 0.061(5) 0.010(4) 0.000(4) -0.004(4)
C4 0.045(5) 0.032(4) 0.020(3) 0.005(2) 0.009(3) 0.001(3)
C10 0.046(5) 0.025(5) 0.051(4) -0.002(3) -0.012(4) -0.007(4)
C5 0.033(4) 0.019(4) 0.031(3) -0.003(2) 0.003(3) 0.002(3)
C3 0.032(4) 0.032(5) 0.039(3) 0.001(3) 0.007(3) -0.005(3)
C8 0.033(4) 0.033(6) 0.037(3) 0.004(3) 0.006(3) -0.002(3)
C7 0.030(4) 0.024(4) 0.036(3) 0.002(3) 0.001(3) 0.007(3)
C2 0.030(4) 0.015(4) 0.040(3) -0.005(3) -0.008(3) -0.004(3)
C11 0.051(5) 0.033(5) 0.038(4) -0.009(3) -0.001(3) 0.003(4)
C6 0.029(4) 0.031(5) 0.035(3) -0.002(3) 0.007(3) 0.005(3)
C12 0.036(4) 0.032(5) 0.034(3) -0.001(3) 0.010(3) 0.003(3)
C1 0.027(4) 0.023(5) 0.028(3) -0.001(2) -0.001(3) -0.002(3)

loop_
_atom_type_symbol
_atom_type_description
_atom_type_scat_dispersion_real
_atom_type_scat_dispersion_imag
_atom_type_scat_source
C C 0.0033 0.0016 'International Tables Vol C Tables 4.2.6.8 and 6.1.1.4'
F F 0.0171 0.0103 'International Tables Vol C Tables 4.2.6.8 and 6.1.1.4'
Pt Pt -1.7033 8.3905 'International Tables Vol C Tables 4.2.6.8 and 6.1.1.4'
H H 0.0000 0.0000 'International Tables Vol C Tables 4.2.6.8 and 6.1.1.4'

loop_
_geom_angle_atom_site_label_1
_geom_angle_atom_site_label_2
_geom_angle_atom_site_label_3
_geom_angle
_geom_angle_site_symmetry_1
_geom_angle_site_symmetry_3
C5 Pt1 C5 88.8(4) 2 .
C5 Pt1 C2 90.9(2) 2 .
C5 Pt1 C2 160.5(2) . .
C5 Pt1 C2 160.5(2) 2 2
C5 Pt1 C2 90.9(2) . 2
C2 Pt1 C2 95.8(3) . 2
C5 Pt1 C1 94.8(2) 2 .
C5 Pt1 C1 163.7(2) . .
C2 Pt1 C1 35.5(2) . .
C2 Pt1 C1 80.5(2) 2 .
C5 Pt1 C1 163.7(2) 2 2
C5 Pt1 C1 94.8(2) . 2
C2 Pt1 C1 80.5(2) . 2
C2 Pt1 C1 35.5(2) 2 2
C1 Pt1 C1 86.1(3) . 2
C10 C9 C8 118.8(7) . .
C10 C9 H9 120.6 . .
C8 C9 H9 120.6 . .
C1 C4 C3 113.7(5) 2 .
C1 C4 H4A 108.8 2 .
C3 C4 H4A 108.8 . .
C1 C4 H4B 108.8 2 .
C3 C4 H4B 108.8 . .
H4A C4 H4B 107.7 . .
C9 C10 C11 123.4(7) . .
C9 C10 F1 118.9(7) . .
C11 C10 F1 117.6(6) . .
C6 C5 Pt1 177.0(6) . .
C2 C3 C4 114.5(5) . .
C2 C3 H3A 108.6 . .
C4 C3 H3A 108.6 . .
C2 C3 H3B 108.6 . .
C4 C3 H3B 108.6 . .
H3A C3 H3B 107.6 . .
C9 C8 C7 120.7(6) . .
C9 C8 H8 119.6 . .
C7 C8 H8 119.6 . .
C12 C7 C8 117.8(6) . .
C12 C7 C6 121.6(6) . .
C8 C7 C6 120.6(5) . .
C1 C2 C3 126.0(6) . .
C1 C2 Pt1 72.5(4) . .
C3 C2 Pt1 105.3(4) . .
C1 C2 H2 117.0 . .
C3 C2 H2 117.0 . .
Pt1 C2 H2 92.3 . .
C10 C11 C12 117.5(6) . .
C10 C11 H11 121.2 . .
C12 C11 H11 121.2 . .
C5 C6 C7 179.8(7) . .
C11 C12 C7 121.6(6) . .
C11 C12 H12 119.2 . .
C7 C12 H12 119.2 . .
C2 C1 C4 125.9(5) . 2
C2 C1 Pt1 72.0(3) . .
C4 C1 Pt1 110.6(4) 2 .
C2 C1 H1 117.0 . .
C4 C1 H1 117.0 2 .
Pt1 C1 H1 87.4 . .

loop_
_geom_bond_atom_site_label_1
_geom_bond_atom_site_label_2
_geom_bond_distance
_geom_bond_site_symmetry_2
Pt1 C5 1.984(7) 2
Pt1 C5 1.984(7) .
Pt1 C2 2.253(6) .
Pt1 C2 2.253(6) 2
Pt1 C1 2.260(6) .
Pt1 C1 2.260(6) 2
F1 C10 1.372(8) .
C9 C10 1.359(10) .
C9 C8 1.373(9) .
C9 H9 0.9300 .
C4 C1 1.499(9) 2
C4 C3 1.541(9) .
C4 H4A 0.9700 .
C4 H4B 0.9700 .
C10 C11 1.365(10) .
C5 C6 1.188(8) .
C3 C2 1.504(8) .
C3 H3A 0.9700 .
C3 H3B 0.9700 .
C8 C7 1.398(9) .
C8 H8 0.9300 .
C7 C12 1.397(8) .
C7 C6 1.447(9) .
C2 C1 1.376(8) .
C2 H2 0.9300 .
C11 C12 1.378(9) .
C11 H11 0.9300 .
C12 H12 0.9300 .
C1 C4 1.499(9) 2
C1 H1 0.9300 .
